data_7043666
loop_
_publ_author_name
'Wang, Shi'
'Li, Ya-Juan'
'Ju, Fei-Fei'
'Xu, Wu-Tan'
'Kagesawa, Koichi'
'Li, Yong-hua'
'Yamashita, Masahiro'
'Huang, Wei'

_publ_section_title
;
 The molecular and supramolecular aspects in mononuclear manganese(III)
 Schiff-base spin crossover complexes
;
_journal_name_full 'Dalton Trans.'
_journal_paper_doi 10.1039/C7DT01718A
_journal_year 2017
_chemical_formula_sum 'C22 H28 F6 Mn N4 O2 Sb'
_chemical_formula_weight 671.17
_space_group_crystal_system monoclinic
_space_group_IT_number 13
_space_group_name_Hall '-P 2yac'
_space_group_name_H-M_alt 'P 1 2/n 1'
_symmetry_space_group_name_Hall '-P 2yac'
_symmetry_space_group_name_H-M 'P 1 2/n 1'
_atom_sites_solution_hydrogens mixed
_audit_creation_method SHELXL-2014/7
_audit_update_record
;
2017-04-18 deposited with the CCDC.
2017-07-17 downloaded from the CCDC.
;
_cell_angle_alpha 90
_cell_angle_beta 93.442(2)
_cell_angle_gamma 90
_cell_formula_units_Z 2
_cell_length_a 11.5228(12)
_cell_length_b 8.1611(9)
_cell_length_c 13.4565(14)
_cell_measurement_reflns_used 9843
_cell_measurement_temperature 100(2)
_cell_measurement_theta_max 27.91
_cell_measurement_theta_min 2.36
_cell_volume 1263.1(2)
_computing_structure_refinement 'SHELXL-2014/7 (Sheldrick, 2014)'
_diffrn_ambient_temperature 100(2)
_diffrn_measured_fraction_theta_full 0.991
_diffrn_measured_fraction_theta_max 0.989
_diffrn_measurement_device_type 'CCD area detector'
_diffrn_measurement_method 'phi and omega scans'
_diffrn_radiation_type MoK\a
_diffrn_radiation_wavelength 0.71073
_diffrn_reflns_av_R_equivalents 0.0189
_diffrn_reflns_av_unetI/netI 0.0191
_diffrn_reflns_Laue_measured_fraction_full 0.991
_diffrn_reflns_Laue_measured_fraction_max 0.989
_diffrn_reflns_limit_h_max 15
_diffrn_reflns_limit_h_min -15
_diffrn_reflns_limit_k_max 10
_diffrn_reflns_limit_k_min -10
_diffrn_reflns_limit_l_max 17
_diffrn_reflns_limit_l_min -12
_diffrn_reflns_number 10162
_diffrn_reflns_point_group_measured_fraction_full 0.991
_diffrn_reflns_point_group_measured_fraction_max 0.989
_diffrn_reflns_theta_full 25.242
_diffrn_reflns_theta_max 28.252
_diffrn_reflns_theta_min 2.261
_exptl_absorpt_coefficient_mu 1.641
_exptl_absorpt_correction_T_max 0.821
_exptl_absorpt_correction_T_min 0.744
_exptl_absorpt_correction_type multi-scan
_exptl_absorpt_process_details 'SADABS; Bruker, 2000'
_exptl_crystal_colour brown
_exptl_crystal_density_diffrn 1.765
_exptl_crystal_description block
_exptl_crystal_F_000 668
_exptl_crystal_size_max 0.21
_exptl_crystal_size_mid 0.15
_exptl_crystal_size_min 0.12
_refine_diff_density_max 0.448
_refine_diff_density_min -0.733
_refine_diff_density_rms 0.073
_refine_ls_extinction_method none
_refine_ls_goodness_of_fit_ref 1.136
_refine_ls_hydrogen_treatment mixed
_refine_ls_matrix_type full
_refine_ls_number_parameters 169
_refine_ls_number_reflns 3098
_refine_ls_number_restraints 0
_refine_ls_restrained_S_all 1.136
_refine_ls_R_factor_all 0.0198
_refine_ls_R_factor_gt 0.0187
_refine_ls_shift/su_max 0.000
_refine_ls_shift/su_mean 0.000
_refine_ls_structure_factor_coef Fsqd
_refine_ls_weighting_details 'w=1/[\s^2^(Fo^2^)+(0.0192P)^2^+0.8222P] where P=(Fo^2^+2Fc^2^)/3'
_refine_ls_weighting_scheme calc
_refine_ls_wR_factor_gt 0.0464
_refine_ls_wR_factor_ref 0.0471
_reflns_Friedel_coverage 0.000
_reflns_number_gt 2975
_reflns_number_total 3098
_reflns_threshold_expression 'I > 2\s(I)'
_cod_data_source_file c7dt01718a2.cif
_cod_data_source_block P21N
_cod_depositor_comments
;
The following automatic conversions were performed:

'_exptl_absorpt_correction_type' value 'Multi-scan' changed to
'multi-scan' according to
/home/data/users/saulius/crontab/automatic-downloads/rss-feeds/RSC/lib/dictionaries/cif_core.dic
dictionary named 'cif_core.dic' version 2.4.2 from 2011-04-26.

Automatic conversion script
Id: cif_fix_values 4973 2017-02-22 13:04:09Z antanas 
;
_cod_database_code 7043666
_shelx_shelxl_version_number 2014/7
_shelx_space_group_comment
;
The symmetry employed for this shelxl refinement is uniquely defined
by the following loop, which should always be used as a source of
symmetry information in preference to the above space-group names.
They are only intended as comments.
;

loop_
_space_group_symop_operation_xyz
'x, y, z'
'-x+1/2, y, -z+1/2'
'-x, -y, -z'
'x-1/2, -y, z-1/2'

loop_
_atom_site_label
_atom_site_type_symbol
_atom_site_fract_x
_atom_site_fract_y
_atom_site_fract_z
_atom_site_U_iso_or_equiv
_atom_site_adp_type
_atom_site_occupancy
_atom_site_site_symmetry_order
_atom_site_calc_flag
_atom_site_refinement_flags_posn
_atom_site_refinement_flags_adp
_atom_site_refinement_flags_occupancy
O1 O 0.20215(9) 0.18142(12) 0.11540(8) 0.0127(2) Uani 1 1 d . . .
C1 C 0.17230(12) 0.04463(17) 0.06612(10) 0.0113(3) Uani 1 1 d . . .
C2 C 0.20564(12) 0.02641(18) -0.03198(11) 0.0147(3) Uani 1 1 d . . .
H1 H 0.2485 0.1110 -0.0616 0.018 Uiso 1 1 calc R U .
C3 C 0.17660(13) -0.11350(19) -0.08574(11) 0.0169(3) Uani 1 1 d . . .
H2 H 0.2016 -0.1251 -0.1514 0.020 Uiso 1 1 calc R U .
C4 C 0.11118(13) -0.23818(19) -0.04522(12) 0.0179(3) Uani 1 1 d . . .
H3 H 0.0926 -0.3345 -0.0825 0.022 Uiso 1 1 calc R U .
C5 C 0.07384(13) -0.21953(18) 0.04987(12) 0.0161(3) Uani 1 1 d . . .
H4 H 0.0262 -0.3015 0.0767 0.019 Uiso 1 1 calc R U .
C6 C 0.10537(12) -0.08077(17) 0.10749(11) 0.0122(3) Uani 1 1 d . . .
C7 C 0.06013(12) -0.06274(18) 0.20532(11) 0.0132(3) Uani 1 1 d . . .
H5 H -0.0049 -0.1277 0.2204 0.016 Uiso 1 1 calc R U .
N1 N 0.10252(10) 0.03539(15) 0.27267(9) 0.0130(2) Uani 1 1 d . . .
C8 C 0.03889(13) 0.0565(2) 0.36362(11) 0.0166(3) Uani 1 1 d . . .
H6 H 0.0929 0.0405 0.4229 0.020 Uiso 1 1 calc R U .
H7 H -0.0231 -0.0274 0.3653 0.020 Uiso 1 1 calc R U .
C9 C -0.01524(13) 0.2272(2) 0.36716(12) 0.0209(3) Uani 1 1 d . . .
H8 H -0.0657 0.2431 0.3057 0.025 Uiso 1 1 calc R U .
H9 H -0.0657 0.2311 0.4241 0.025 Uiso 1 1 calc R U .
C10 C 0.06973(14) 0.3701(2) 0.37685(12) 0.0204(3) Uani 1 1 d . . .
H10 H 0.0262 0.4719 0.3893 0.024 Uiso 1 1 calc R U .
H11 H 0.1251 0.3511 0.4349 0.024 Uiso 1 1 calc R U .
N2 N 0.13570(12) 0.39183(15) 0.28645(10) 0.0168(3) Uani 1 1 d . . .
H12 H 0.088(2) 0.404(2) 0.2354(17) 0.023(5) Uiso 1 1 d . . .
C11 C 0.21028(16) 0.53928(19) 0.29246(14) 0.0237(3) Uani 1 1 d . . .
H13 H 0.2571 0.5401 0.3566 0.028 Uiso 1 1 calc R U .
H14 H 0.1612 0.6389 0.2892 0.028 Uiso 1 1 calc R U .
Mn1 Mn 0.2500 0.18166(4) 0.2500 0.00965(7) Uani 1 2 d S T P
Sb1 Sb -0.2500 -0.40332(2) 0.2500 0.01094(5) Uani 1 2 d S T P
F1 F -0.2500 -0.63268(15) 0.2500 0.0163(2) Uani 1 2 d S T P
F2 F -0.30474(9) -0.40184(11) 0.11651(7) 0.0228(2) Uani 1 1 d . . .
F3 F -0.09505(8) -0.40611(12) 0.21179(8) 0.0222(2) Uani 1 1 d . . .
F4 F -0.2500 -0.17305(16) 0.2500 0.0237(3) Uani 1 2 d S T P

loop_
_atom_site_aniso_label
_atom_site_aniso_U_11
_atom_site_aniso_U_22
_atom_site_aniso_U_33
_atom_site_aniso_U_23
_atom_site_aniso_U_13
_atom_site_aniso_U_12
O1 0.0151(5) 0.0104(5) 0.0124(5) 0.0008(4) -0.0018(4) -0.0024(4)
C1 0.0095(6) 0.0112(6) 0.0129(6) -0.0003(5) -0.0024(5) 0.0012(5)
C2 0.0128(6) 0.0170(7) 0.0140(7) 0.0013(5) 0.0001(5) -0.0004(5)
C3 0.0160(7) 0.0213(7) 0.0132(7) -0.0037(6) 0.0006(5) 0.0037(6)
C4 0.0183(7) 0.0147(7) 0.0205(7) -0.0074(6) -0.0015(6) 0.0013(5)
C5 0.0153(6) 0.0117(6) 0.0211(7) -0.0018(5) 0.0004(5) -0.0016(5)
C6 0.0110(6) 0.0112(6) 0.0142(6) -0.0005(5) -0.0002(5) 0.0003(5)
C7 0.0112(6) 0.0120(6) 0.0166(7) 0.0018(5) 0.0009(5) -0.0009(5)
N1 0.0114(5) 0.0144(6) 0.0133(6) 0.0010(5) 0.0008(4) 0.0010(4)
C8 0.0130(6) 0.0243(7) 0.0127(7) -0.0008(6) 0.0025(5) -0.0001(6)
C9 0.0141(7) 0.0301(8) 0.0186(7) -0.0054(6) 0.0017(6) 0.0066(6)
C10 0.0198(7) 0.0224(7) 0.0185(7) -0.0052(6) -0.0015(6) 0.0088(6)
N2 0.0183(6) 0.0144(6) 0.0170(6) -0.0014(5) -0.0050(5) 0.0038(5)
C11 0.0306(8) 0.0089(7) 0.0310(9) -0.0026(6) -0.0043(7) 0.0021(6)
Mn1 0.01027(13) 0.00859(13) 0.00990(14) 0.000 -0.00084(10) 0.000
Sb1 0.01349(7) 0.00860(7) 0.01079(7) 0.000 0.00129(5) 0.000
F1 0.0179(6) 0.0089(5) 0.0220(6) 0.000 0.0019(5) 0.000
F2 0.0325(5) 0.0221(5) 0.0129(4) 0.0017(4) -0.0047(4) -0.0032(4)
F3 0.0170(4) 0.0216(5) 0.0287(5) -0.0022(4) 0.0072(4) -0.0053(4)
F4 0.0407(8) 0.0100(6) 0.0208(7) 0.000 0.0044(6) 0.000

loop_
_atom_type_symbol
_atom_type_description
_atom_type_scat_dispersion_real
_atom_type_scat_dispersion_imag
_atom_type_scat_source
C C 0.0033 0.0016 'International Tables Vol C Tables 4.2.6.8 and 6.1.1.4'
H H 0.0000 0.0000 'International Tables Vol C Tables 4.2.6.8 and 6.1.1.4'
N N 0.0061 0.0033 'International Tables Vol C Tables 4.2.6.8 and 6.1.1.4'
O O 0.0106 0.0060 'International Tables Vol C Tables 4.2.6.8 and 6.1.1.4'
F F 0.0171 0.0103 'International Tables Vol C Tables 4.2.6.8 and 6.1.1.4'
Mn Mn 0.3368 0.7283 'International Tables Vol C Tables 4.2.6.8 and 6.1.1.4'
Sb Sb -0.5866 1.5461 'International Tables Vol C Tables 4.2.6.8 and 6.1.1.4'

loop_
_geom_angle_atom_site_label_1
_geom_angle_atom_site_label_2
_geom_angle_atom_site_label_3
_geom_angle
_geom_angle_site_symmetry_1
_geom_angle_site_symmetry_3
C1 O1 Mn1 122.51(9) . .
O1 C1 C2 118.63(13) . .
O1 C1 C6 122.71(13) . .
C2 C1 C6 118.63(13) . .
C3 C2 C1 120.54(14) . .
C3 C2 H1 119.7 . .
C1 C2 H1 119.7 . .
C2 C3 C4 121.12(14) . .
C2 C3 H2 119.4 . .
C4 C3 H2 119.4 . .
C5 C4 C3 119.11(14) . .
C5 C4 H3 120.4 . .
C3 C4 H3 120.4 . .
C4 C5 C6 120.92(14) . .
C4 C5 H4 119.5 . .
C6 C5 H4 119.5 . .
C5 C6 C1 119.59(14) . .
C5 C6 C7 119.07(13) . .
C1 C6 C7 121.13(13) . .
N1 C7 C6 124.13(13) . .
N1 C7 H5 117.9 . .
C6 C7 H5 117.9 . .
C7 N1 C8 118.15(13) . .
C7 N1 Mn1 121.70(10) . .
C8 N1 Mn1 119.88(9) . .
N1 C8 C9 110.88(13) . .
N1 C8 H6 109.5 . .
C9 C8 H6 109.5 . .
N1 C8 H7 109.5 . .
C9 C8 H7 109.5 . .
H6 C8 H7 108.1 . .
C10 C9 C8 116.05(13) . .
C10 C9 H8 108.3 . .
C8 C9 H8 108.3 . .
C10 C9 H9 108.3 . .
C8 C9 H9 108.3 . .
H8 C9 H9 107.4 . .
N2 C10 C9 112.32(13) . .
N2 C10 H10 109.1 . .
C9 C10 H10 109.1 . .
N2 C10 H11 109.1 . .
C9 C10 H11 109.1 . .
H10 C10 H11 107.9 . .
C11 N2 C10 112.18(13) . .
C11 N2 Mn1 106.76(10) . .
C10 N2 Mn1 115.21(9) . .
C11 N2 H12 107.1(14) . .
C10 N2 H12 109.6(15) . .
Mn1 N2 H12 105.5(14) . .
N2 C11 C11 109.65(12) . 2
N2 C11 H13 109.7 . .
C11 C11 H13 109.7 2 .
N2 C11 H14 109.7 . .
C11 C11 H14 109.7 2 .
H13 C11 H14 108.2 . .
O1 Mn1 O1 179.88(6) . 2
O1 Mn1 N1 86.91(5) . .
O1 Mn1 N1 93.02(5) 2 .
O1 Mn1 N1 93.02(5) . 2
O1 Mn1 N1 86.91(5) 2 2
N1 Mn1 N1 111.23(7) . 2
O1 Mn1 N2 86.06(5) . 2
O1 Mn1 N2 94.03(5) 2 2
N1 Mn1 N2 162.66(5) . 2
N1 Mn1 N2 84.97(5) 2 2
O1 Mn1 N2 94.03(5) . .
O1 Mn1 N2 86.06(5) 2 .
N1 Mn1 N2 84.96(5) . .
N1 Mn1 N2 162.66(5) 2 .
N2 Mn1 N2 79.75(7) 2 .
F2 Sb1 F2 179.26(6) 2_455 .
F2 Sb1 F1 90.37(3) 2_455 .
F2 Sb1 F1 90.37(3) . .
F2 Sb1 F4 89.63(3) 2_455 .
F2 Sb1 F4 89.63(3) . .
F1 Sb1 F4 180.0 . .
F2 Sb1 F3 90.48(5) 2_455 2_455
F2 Sb1 F3 89.53(5) . 2_455
F1 Sb1 F3 89.31(3) . 2_455
F4 Sb1 F3 90.69(3) . 2_455
F2 Sb1 F3 89.53(5) 2_455 .
F2 Sb1 F3 90.48(5) . .
F1 Sb1 F3 89.31(3) . .
F4 Sb1 F3 90.69(3) . .
F3 Sb1 F3 178.62(6) 2_455 .

loop_
_geom_bond_atom_site_label_1
_geom_bond_atom_site_label_2
_geom_bond_distance
_geom_bond_site_symmetry_2
O1 C1 1.3330(17) .
O1 Mn1 1.8614(10) .
C1 C2 1.405(2) .
C1 C6 1.415(2) .
C2 C3 1.382(2) .
C2 H1 0.9500 .
C3 C4 1.397(2) .
C3 H2 0.9500 .
C4 C5 1.383(2) .
C4 H3 0.9500 .
C5 C6 1.408(2) .
C5 H4 0.9500 .
C6 C7 1.452(2) .
C7 N1 1.2838(19) .
C7 H5 0.9500 .
N1 C8 1.4740(19) .
N1 Mn1 2.1139(12) .
C8 C9 1.529(2) .
C8 H6 0.9900 .
C8 H7 0.9900 .
C9 C10 1.523(2) .
C9 H8 0.9900 .
C9 H9 0.9900 .
C10 N2 1.483(2) .
C10 H10 0.9900 .
C10 H11 0.9900 .
N2 C11 1.478(2) .
N2 Mn1 2.2350(13) .
N2 H12 0.86(2) .
C11 C11 1.506(4) 2
C11 H13 0.9900 .
C11 H14 0.9900 .
Mn1 O1 1.8614(10) 2
Mn1 N1 2.1139(12) 2
Mn1 N2 2.2349(13) 2
Sb1 F2 1.8678(10) 2_455
Sb1 F2 1.8678(10) .
Sb1 F1 1.8718(12) .
Sb1 F4 1.8792(13) .
Sb1 F3 1.8876(10) 2_455
Sb1 F3 1.8876(10) .

loop_
_geom_hbond_atom_site_label_D
_geom_hbond_atom_site_label_H
_geom_hbond_atom_site_label_A
_geom_hbond_distance_DH
_geom_hbond_distance_HA
_geom_hbond_distance_DA
_geom_hbond_angle_DHA
_geom_hbond_site_symmetry_A
N2 H12 F3 0.86(2) 2.62(2) 3.2369(16) 129.3(18) 1_565
